data_7047906
loop_
_publ_author_name
'Figueira, Cl\'audia A.'
'Lopes, Patr\'icia S.'
'Gomes, Clara S. B.'
'Gomes, Joselaine C. S.'
'Lemos, Francisco'
'Gomes, Pedro T.'

_publ_section_title
;
 New phenyl--nickel complexes of bulky 2-iminopyrrolyl chelates:
 synthesis, characterisation and application as aluminium-free catalysts
 for the production of hyperbranched polyethylene
;
_journal_name_full 'Dalton Transactions'
_journal_paper_doi 10.1039/C8DT02824A
_journal_year 2018
_chemical_formula_moiety 'C49 H49 N2 Ni P'
_chemical_formula_sum 'C49 H49 N2 Ni P'
_chemical_formula_weight 755.58
_space_group_crystal_system monoclinic
_space_group_IT_number 15
_space_group_name_Hall '-C 2yc'
_space_group_name_H-M_alt 'C 1 2/c 1'
_symmetry_space_group_name_Hall '-C 2yc'
_symmetry_space_group_name_H-M 'C 1 2/c 1'
_atom_sites_solution_hydrogens geom
_audit_creation_method SHELXL-2018/1
_audit_update_record
;
2018-09-05 deposited with the CCDC.
2018-09-06 downloaded from the CCDC.
;
_cell_angle_alpha 90
_cell_angle_beta 107.820(4)
_cell_angle_gamma 90
_cell_formula_units_Z 8
_cell_length_a 40.613(4)
_cell_length_b 11.4486(12)
_cell_length_c 18.1713(18)
_cell_measurement_reflns_used 6364
_cell_measurement_temperature 150(2)
_cell_measurement_theta_max 21.97
_cell_measurement_theta_min 2.38
_cell_volume 8043.6(14)
_computing_cell_refinement 'Bruker SAINT'
_computing_data_collection 'Bruker APEX2'
_computing_data_reduction 'Bruker SAINT'
_computing_molecular_graphics ORTEP
_computing_publication_material enCIFer
_computing_structure_refinement 'SHELXL-2018/1 (Sheldrick, 2018)'
_computing_structure_solution SIR2004
_diffrn_ambient_temperature 150(2)
_diffrn_measured_fraction_theta_full 0.996
_diffrn_measured_fraction_theta_max 0.995
_diffrn_measurement_device_type 'Bruker APEX-II CCD'
_diffrn_measurement_method '\f and \w scans'
_diffrn_radiation_probe x-ray
_diffrn_radiation_type MoK\a
_diffrn_radiation_wavelength 0.71073
_diffrn_reflns_av_R_equivalents 0.0941
_diffrn_reflns_av_unetI/netI 0.0754
_diffrn_reflns_Laue_measured_fraction_full 0.996
_diffrn_reflns_Laue_measured_fraction_max 0.995
_diffrn_reflns_limit_h_max 48
_diffrn_reflns_limit_h_min -49
_diffrn_reflns_limit_k_max 13
_diffrn_reflns_limit_k_min -13
_diffrn_reflns_limit_l_max 22
_diffrn_reflns_limit_l_min -20
_diffrn_reflns_number 58869
_diffrn_reflns_point_group_measured_fraction_full 0.996
_diffrn_reflns_point_group_measured_fraction_max 0.995
_diffrn_reflns_theta_full 25.242
_diffrn_reflns_theta_max 25.651
_diffrn_reflns_theta_min 2.109
_diffrn_source 'fine-focus sealed tube'
_exptl_absorpt_coefficient_mu 0.558
_exptl_absorpt_correction_T_max 0.897
_exptl_absorpt_correction_T_min 0.873
_exptl_absorpt_correction_type multi-scan
_exptl_absorpt_process_details 'SADABS (Sheldrick, 1996)'
_exptl_crystal_colour Orange
_exptl_crystal_density_diffrn 1.248
_exptl_crystal_description Block
_exptl_crystal_F_000 3200
_exptl_crystal_size_max 0.250
_exptl_crystal_size_mid 0.250
_exptl_crystal_size_min 0.200
_refine_diff_density_max 0.527
_refine_diff_density_min -0.378
_refine_diff_density_rms 0.073
_refine_ls_extinction_method none
_refine_ls_goodness_of_fit_ref 1.050
_refine_ls_hydrogen_treatment constr
_refine_ls_matrix_type full
_refine_ls_number_parameters 484
_refine_ls_number_reflns 7578
_refine_ls_number_restraints 0
_refine_ls_restrained_S_all 1.050
_refine_ls_R_factor_all 0.0920
_refine_ls_R_factor_gt 0.0526
_refine_ls_shift/su_max 0.000
_refine_ls_shift/su_mean 0.000
_refine_ls_structure_factor_coef Fsqd
_refine_ls_weighting_details 'w=1/[\s^2^(Fo^2^)+(0.0461P)^2^+12.5877P] where P=(Fo^2^+2Fc^2^)/3'
_refine_ls_weighting_scheme calc
_refine_ls_wR_factor_gt 0.1101
_refine_ls_wR_factor_ref 0.1190
_reflns_Friedel_coverage 0.000
_reflns_number_gt 5211
_reflns_number_total 7578
_reflns_threshold_expression 'I > 2\s(I)'
_cod_data_source_file c8dt02824a2.cif
_cod_data_source_block 5
_cod_database_code 7047906
_shelx_shelxl_version_number 2018/1
_shelx_space_group_comment
;
The symmetry employed for this shelxl refinement is uniquely defined
by the following loop, which should always be used as a source of
symmetry information in preference to the above space-group names.
They are only intended as comments.
;
_shelx_estimated_absorpt_t_min 0.873
_shelx_estimated_absorpt_t_max 0.897

loop_
_space_group_symop_operation_xyz
'x, y, z'
'-x, y, -z+1/2'
'x+1/2, y+1/2, z'
'-x+1/2, y+1/2, -z+1/2'
'-x, -y, -z'
'x, -y, z-1/2'
'-x+1/2, -y+1/2, -z'
'x+1/2, -y+1/2, z-1/2'

loop_
_atom_site_label
_atom_site_type_symbol
_atom_site_fract_x
_atom_site_fract_y
_atom_site_fract_z
_atom_site_U_iso_or_equiv
_atom_site_adp_type
_atom_site_occupancy
_atom_site_site_symmetry_order
_atom_site_calc_flag
_atom_site_refinement_flags_posn
_atom_site_refinement_flags_adp
Ni1 Ni 0.13357(2) 0.19151(3) 0.12825(2) 0.01708(12) Uani 1 1 d . .
P1 P 0.11663(2) 0.01145(7) 0.11159(5) 0.01792(19) Uani 1 1 d . .
N1 N 0.17507(6) 0.1921(2) 0.09442(13) 0.0179(6) Uani 1 1 d . .
N2 N 0.13210(6) 0.3584(2) 0.09918(14) 0.0189(6) Uani 1 1 d . .
C2 C 0.17294(8) 0.2861(3) 0.04516(17) 0.0188(7) Uani 1 1 d . .
C3 C 0.19766(8) 0.2767(3) 0.00639(18) 0.0230(8) Uani 1 1 d . .
H3 H 0.201152 0.329062 -0.031114 0.028 Uiso 1 1 calc R U
C4 C 0.21609(8) 0.1754(3) 0.03381(17) 0.0222(7) Uani 1 1 d . .
H4 H 0.234677 0.144774 0.018276 0.027 Uiso 1 1 calc R U
C5 C 0.20220(8) 0.1263(3) 0.08884(17) 0.0183(7) Uani 1 1 d . .
C6 C 0.15007(8) 0.3752(3) 0.05149(17) 0.0195(7) Uani 1 1 d . .
H6 H 0.147791 0.445078 0.022136 0.023 Uiso 1 1 calc R U
C7 C 0.21627(8) 0.0251(3) 0.13841(17) 0.0182(7) Uani 1 1 d . .
C8 C 0.23310(8) -0.0639(3) 0.11184(18) 0.0235(8) Uani 1 1 d . .
H8 H 0.234902 -0.059171 0.061021 0.028 Uiso 1 1 calc R U
C9 C 0.24724(9) -0.1590(3) 0.15756(19) 0.0280(8) Uani 1 1 d . .
C10 C 0.24517(9) -0.1633(3) 0.23271(19) 0.0292(8) Uani 1 1 d . .
H10 H 0.254856 -0.228139 0.264642 0.035 Uiso 1 1 calc R U
C11 C 0.22933(9) -0.0752(3) 0.26196(18) 0.0256(8) Uani 1 1 d . .
C12 C 0.21435(8) 0.0177(3) 0.21373(17) 0.0213(7) Uani 1 1 d . .
H12 H 0.202626 0.076997 0.232418 0.026 Uiso 1 1 calc R U
C13 C 0.26406(11) -0.2570(3) 0.1269(2) 0.0441(11) Uani 1 1 d . .
H13A H 0.262294 -0.241334 0.072774 0.066 Uiso 1 1 calc R U
H13B H 0.252348 -0.330669 0.130317 0.066 Uiso 1 1 calc R U
H13C H 0.288482 -0.262616 0.157554 0.066 Uiso 1 1 calc R U
C14 C 0.22879(10) -0.0813(3) 0.34472(19) 0.0350(9) Uani 1 1 d . .
H14A H 0.222020 -0.159975 0.355621 0.053 Uiso 1 1 calc R U
H14B H 0.212120 -0.024369 0.352456 0.053 Uiso 1 1 calc R U
H14C H 0.251871 -0.063318 0.379698 0.053 Uiso 1 1 calc R U
C15 C 0.11034(8) 0.4503(3) 0.11230(18) 0.0205(7) Uani 1 1 d . .
C16 C 0.08050(8) 0.4863(3) 0.05423(19) 0.0240(8) Uani 1 1 d . .
C17 C 0.05926(9) 0.5693(3) 0.0734(2) 0.0321(9) Uani 1 1 d . .
H17 H 0.038678 0.593784 0.035281 0.039 Uiso 1 1 calc R U
C18 C 0.06765(9) 0.6159(3) 0.1463(2) 0.0345(9) Uani 1 1 d . .
H18 H 0.052711 0.671370 0.158464 0.041 Uiso 1 1 calc R U
C19 C 0.09776(9) 0.5825(3) 0.2023(2) 0.0317(9) Uani 1 1 d . .
H19 H 0.103464 0.616785 0.252231 0.038 Uiso 1 1 calc R U
C20 C 0.11977(9) 0.4999(3) 0.18682(18) 0.0242(8) Uani 1 1 d . .
C21 C 0.07090(9) 0.4398(3) -0.02833(19) 0.0304(8) Uani 1 1 d . .
H21 H 0.085393 0.369322 -0.028670 0.037 Uiso 1 1 calc R U
C22 C 0.15443(9) 0.4709(3) 0.24620(19) 0.0298(8) Uani 1 1 d . .
H22 H 0.160056 0.388030 0.237390 0.036 Uiso 1 1 calc R U
C23 C 0.03279(10) 0.4049(4) -0.0611(2) 0.0434(10) Uani 1 1 d . .
H23A H 0.027059 0.348355 -0.026354 0.065 Uiso 1 1 calc R U
H23B H 0.028712 0.369562 -0.112201 0.065 Uiso 1 1 calc R U
H23C H 0.018211 0.474363 -0.065558 0.065 Uiso 1 1 calc R U
C24 C 0.07880(11) 0.5317(4) -0.0816(2) 0.0495(11) Uani 1 1 d . .
H24A H 0.064796 0.601572 -0.082032 0.074 Uiso 1 1 calc R U
H24B H 0.073280 0.500182 -0.134106 0.074 Uiso 1 1 calc R U
H24C H 0.103383 0.552287 -0.062765 0.074 Uiso 1 1 calc R U
C25 C 0.18308(9) 0.5473(3) 0.2342(2) 0.0428(10) Uani 1 1 d . .
H25A H 0.184381 0.535843 0.181757 0.064 Uiso 1 1 calc R U
H25B H 0.205214 0.525654 0.271835 0.064 Uiso 1 1 calc R U
H25C H 0.178061 0.629469 0.241432 0.064 Uiso 1 1 calc R U
C26 C 0.15396(11) 0.4804(3) 0.3297(2) 0.0434(10) Uani 1 1 d . .
H26A H 0.150079 0.561962 0.341334 0.065 Uiso 1 1 calc R U
H26B H 0.176175 0.453822 0.364748 0.065 Uiso 1 1 calc R U
H26C H 0.135307 0.431676 0.336743 0.065 Uiso 1 1 calc R U
C27 C 0.09901(8) 0.2087(3) 0.17876(17) 0.0200(7) Uani 1 1 d . .
C28 C 0.06487(8) 0.2467(3) 0.14653(18) 0.0220(8) Uani 1 1 d . .
H28 H 0.056090 0.258984 0.092311 0.026 Uiso 1 1 calc R U
C29 C 0.04353(9) 0.2669(3) 0.19225(19) 0.0268(8) Uani 1 1 d . .
H29 H 0.020516 0.293475 0.169135 0.032 Uiso 1 1 calc R U
C30 C 0.05558(9) 0.2485(3) 0.2706(2) 0.0324(9) Uani 1 1 d . .
H30 H 0.040868 0.261159 0.301690 0.039 Uiso 1 1 calc R U
C31 C 0.08920(9) 0.2116(3) 0.30399(19) 0.0304(9) Uani 1 1 d . .
H31 H 0.097730 0.199349 0.358240 0.037 Uiso 1 1 calc R U
C32 C 0.11051(8) 0.1923(3) 0.25872(18) 0.0238(7) Uani 1 1 d . .
H32 H 0.133623 0.167258 0.282664 0.029 Uiso 1 1 calc R U
C33 C 0.07486(8) -0.0025(3) 0.03649(17) 0.0207(7) Uani 1 1 d . .
C34 C 0.05915(9) -0.1120(3) 0.02185(19) 0.0274(8) Uani 1 1 d . .
H34 H 0.068798 -0.176049 0.054595 0.033 Uiso 1 1 calc R U
C35 C 0.02954(9) -0.1279(3) -0.0402(2) 0.0341(9) Uani 1 1 d . .
H35 H 0.018791 -0.202486 -0.049333 0.041 Uiso 1 1 calc R U
C36 C 0.01557(9) -0.0357(3) -0.0889(2) 0.0338(9) Uani 1 1 d . .
H36 H -0.004534 -0.047209 -0.131799 0.041 Uiso 1 1 calc R U
C37 C 0.03087(9) 0.0728(3) -0.07503(19) 0.0310(9) Uani 1 1 d . .
H37 H 0.021147 0.136413 -0.108149 0.037 Uiso 1 1 calc R U
C38 C 0.06052(8) 0.0895(3) -0.01266(17) 0.0226(8) Uani 1 1 d . .
H38 H 0.071029 0.164488 -0.003637 0.027 Uiso 1 1 calc R U
C39 C 0.11067(8) -0.0645(3) 0.19516(18) 0.0205(7) Uani 1 1 d . .
C40 C 0.07845(9) -0.0701(3) 0.20652(19) 0.0274(8) Uani 1 1 d . .
H40 H 0.058649 -0.042466 0.167391 0.033 Uiso 1 1 calc R U
C41 C 0.07484(10) -0.1155(3) 0.2743(2) 0.0350(9) Uani 1 1 d . .
H41 H 0.052616 -0.119298 0.281271 0.042 Uiso 1 1 calc R U
C42 C 0.10320(11) -0.1548(3) 0.3311(2) 0.0368(10) Uani 1 1 d . .
H42 H 0.100604 -0.185632 0.377606 0.044 Uiso 1 1 calc R U
C43 C 0.13558(10) -0.1501(3) 0.32148(19) 0.0326(9) Uani 1 1 d . .
H43 H 0.155185 -0.177891 0.361076 0.039 Uiso 1 1 calc R U
C44 C 0.13947(9) -0.1043(3) 0.25335(18) 0.0245(8) Uani 1 1 d . .
H44 H 0.161762 -0.100396 0.246747 0.029 Uiso 1 1 calc R U
C45 C 0.14022(8) -0.0889(3) 0.06731(17) 0.0196(7) Uani 1 1 d . .
C46 C 0.14708(8) -0.0482(3) 0.00060(17) 0.0234(8) Uani 1 1 d . .
H46 H 0.141472 0.029784 -0.016408 0.028 Uiso 1 1 calc R U
C47 C 0.16209(9) -0.1224(3) -0.04045(19) 0.0308(9) Uani 1 1 d . .
H47 H 0.166606 -0.094878 -0.085734 0.037 Uiso 1 1 calc R U
C48 C 0.17045(10) -0.2351(3) -0.0162(2) 0.0361(9) Uani 1 1 d . .
H48 H 0.180914 -0.285001 -0.044407 0.043 Uiso 1 1 calc R U
C49 C 0.16363(10) -0.2759(3) 0.0491(2) 0.0346(9) Uani 1 1 d . .
H49 H 0.169443 -0.354045 0.065679 0.042 Uiso 1 1 calc R U
C50 C 0.14834(9) -0.2038(3) 0.09098(19) 0.0263(8) Uani 1 1 d . .
H50 H 0.143448 -0.232859 0.135493 0.032 Uiso 1 1 calc R U

loop_
_atom_site_aniso_label
_atom_site_aniso_U_11
_atom_site_aniso_U_22
_atom_site_aniso_U_33
_atom_site_aniso_U_23
_atom_site_aniso_U_13
_atom_site_aniso_U_12
Ni1 0.0179(2) 0.0139(2) 0.0213(2) 0.00116(18) 0.00869(17) 0.00029(18)
P1 0.0191(4) 0.0157(4) 0.0200(4) 0.0008(3) 0.0076(3) -0.0006(4)
N1 0.0184(14) 0.0159(14) 0.0214(14) 0.0013(11) 0.0089(11) 0.0014(12)
N2 0.0183(14) 0.0161(14) 0.0235(14) 0.0020(11) 0.0083(12) 0.0027(12)
C2 0.0206(18) 0.0159(18) 0.0206(16) 0.0004(13) 0.0074(14) -0.0015(14)
C3 0.0227(19) 0.026(2) 0.0215(17) 0.0044(14) 0.0091(15) -0.0030(15)
C4 0.0180(17) 0.029(2) 0.0209(16) -0.0012(14) 0.0082(14) -0.0001(15)
C5 0.0164(17) 0.0197(18) 0.0183(16) -0.0035(13) 0.0047(13) -0.0008(14)
C6 0.0191(18) 0.0167(18) 0.0231(17) 0.0035(13) 0.0072(14) -0.0023(14)
C7 0.0144(16) 0.0187(18) 0.0204(16) -0.0011(13) 0.0036(13) -0.0034(13)
C8 0.0234(19) 0.0246(19) 0.0239(17) -0.0023(14) 0.0093(15) 0.0017(15)
C9 0.028(2) 0.024(2) 0.033(2) 0.0007(15) 0.0113(16) 0.0077(15)
C10 0.028(2) 0.025(2) 0.032(2) 0.0074(15) 0.0061(16) 0.0064(16)
C11 0.0253(19) 0.027(2) 0.0234(18) 0.0010(15) 0.0062(15) 0.0003(16)
C12 0.0203(18) 0.0202(18) 0.0239(17) -0.0014(14) 0.0077(14) 0.0004(14)
C13 0.058(3) 0.034(2) 0.044(2) 0.0034(19) 0.022(2) 0.022(2)
C14 0.038(2) 0.036(2) 0.029(2) 0.0089(16) 0.0077(17) 0.0070(18)
C15 0.0199(18) 0.0150(17) 0.0320(18) 0.0020(14) 0.0157(15) -0.0007(14)
C16 0.0242(19) 0.0164(18) 0.0349(19) 0.0049(15) 0.0140(16) -0.0006(15)
C17 0.025(2) 0.021(2) 0.053(2) 0.0079(17) 0.0147(18) 0.0036(16)
C18 0.028(2) 0.022(2) 0.059(3) -0.0025(18) 0.022(2) 0.0045(16)
C19 0.038(2) 0.020(2) 0.042(2) -0.0071(16) 0.0197(18) -0.0028(17)
C20 0.032(2) 0.0146(18) 0.0299(19) 0.0001(14) 0.0152(16) -0.0033(15)
C21 0.028(2) 0.031(2) 0.0300(19) 0.0042(16) 0.0054(16) 0.0036(16)
C22 0.039(2) 0.0195(19) 0.0307(19) -0.0027(15) 0.0102(17) -0.0017(16)
C23 0.034(2) 0.048(3) 0.043(2) 0.0081(19) 0.0034(19) 0.0043(19)
C24 0.045(3) 0.059(3) 0.044(2) 0.018(2) 0.014(2) 0.002(2)
C25 0.033(2) 0.043(3) 0.047(2) 0.0131(19) 0.0034(19) -0.0002(19)
C26 0.065(3) 0.036(2) 0.031(2) -0.0018(17) 0.017(2) -0.001(2)
C27 0.0240(18) 0.0146(18) 0.0243(17) -0.0028(13) 0.0116(14) -0.0049(14)
C28 0.0254(19) 0.0195(18) 0.0215(17) -0.0041(14) 0.0080(15) -0.0041(15)
C29 0.0178(18) 0.029(2) 0.035(2) -0.0105(16) 0.0109(16) -0.0029(15)
C30 0.029(2) 0.040(2) 0.036(2) -0.0146(17) 0.0210(18) -0.0078(17)
C31 0.038(2) 0.035(2) 0.0224(18) -0.0070(15) 0.0151(16) -0.0026(17)
C32 0.0215(18) 0.0213(18) 0.0299(18) -0.0021(15) 0.0098(15) 0.0018(15)
C33 0.0201(18) 0.0201(18) 0.0245(17) -0.0028(14) 0.0106(14) -0.0010(14)
C34 0.025(2) 0.026(2) 0.0290(19) 0.0016(15) 0.0050(16) 0.0014(16)
C35 0.027(2) 0.034(2) 0.039(2) -0.0064(18) 0.0061(17) -0.0067(17)
C36 0.022(2) 0.044(3) 0.033(2) -0.0100(18) 0.0044(16) 0.0010(17)
C37 0.031(2) 0.037(2) 0.0232(18) 0.0024(16) 0.0068(16) 0.0111(18)
C38 0.0255(19) 0.0206(19) 0.0239(17) -0.0014(14) 0.0109(15) 0.0007(14)
C39 0.0277(19) 0.0120(16) 0.0249(17) -0.0014(13) 0.0128(15) -0.0039(14)
C40 0.031(2) 0.025(2) 0.0301(19) 0.0026(15) 0.0147(16) -0.0001(16)
C41 0.037(2) 0.038(2) 0.041(2) 0.0007(18) 0.028(2) -0.0044(18)
C42 0.057(3) 0.032(2) 0.030(2) -0.0003(16) 0.027(2) -0.012(2)
C43 0.048(2) 0.026(2) 0.0215(18) 0.0022(15) 0.0073(17) -0.0022(18)
C44 0.029(2) 0.0196(18) 0.0246(18) 0.0003(14) 0.0073(15) -0.0039(15)
C45 0.0179(18) 0.0192(19) 0.0207(17) -0.0018(13) 0.0042(14) -0.0026(14)
C46 0.0230(19) 0.0243(19) 0.0212(17) -0.0003(14) 0.0041(15) -0.0019(15)
C47 0.031(2) 0.041(2) 0.0212(18) -0.0078(16) 0.0088(16) -0.0035(18)
C48 0.041(2) 0.035(2) 0.035(2) -0.0178(18) 0.0159(18) 0.0014(18)
C49 0.046(2) 0.019(2) 0.041(2) -0.0092(16) 0.0170(19) -0.0016(17)
C50 0.032(2) 0.0193(19) 0.0304(19) -0.0016(15) 0.0132(16) -0.0020(16)

loop_
_atom_type_symbol
_atom_type_description
_atom_type_scat_dispersion_real
_atom_type_scat_dispersion_imag
_atom_type_scat_source
C C 0.0033 0.0016 'International Tables Vol C Tables 4.2.6.8 and 6.1.1.4'
H H 0.0000 0.0000 'International Tables Vol C Tables 4.2.6.8 and 6.1.1.4'
N N 0.0061 0.0033 'International Tables Vol C Tables 4.2.6.8 and 6.1.1.4'
P P 0.1023 0.0942 'International Tables Vol C Tables 4.2.6.8 and 6.1.1.4'
Ni Ni 0.3393 1.1124 'International Tables Vol C Tables 4.2.6.8 and 6.1.1.4'

loop_
_geom_angle_atom_site_label_1
_geom_angle_atom_site_label_2
_geom_angle_atom_site_label_3
_geom_angle
C27 Ni1 N1 168.23(12)
C27 Ni1 N2 93.58(12)
N1 Ni1 N2 82.62(11)
C27 Ni1 P1 85.21(9)
N1 Ni1 P1 103.07(8)
N2 Ni1 P1 154.15(8)
C39 P1 C33 104.46(14)
C39 P1 C45 106.65(15)
C33 P1 C45 96.21(14)
C39 P1 Ni1 116.98(10)
C33 P1 Ni1 111.68(11)
C45 P1 Ni1 118.16(11)
C5 N1 C2 105.9(2)
C5 N1 Ni1 144.3(2)
C2 N1 Ni1 108.4(2)
C6 N2 C15 119.9(3)
C6 N2 Ni1 110.0(2)
C15 N2 Ni1 129.1(2)
N1 C2 C3 110.7(3)
N1 C2 C6 115.0(3)
C3 C2 C6 133.7(3)
C4 C3 C2 106.0(3)
C4 C3 H3 127.0
C2 C3 H3 127.0
C3 C4 C5 107.4(3)
C3 C4 H4 126.3
C5 C4 H4 126.3
N1 C5 C4 109.9(3)
N1 C5 C7 124.1(3)
C4 C5 C7 125.8(3)
N2 C6 C2 117.6(3)
N2 C6 H6 121.2
C2 C6 H6 121.2
C8 C7 C12 118.4(3)
C8 C7 C5 120.2(3)
C12 C7 C5 121.4(3)
C9 C8 C7 121.7(3)
C9 C8 H8 119.2
C7 C8 H8 119.2
C8 C9 C10 118.5(3)
C8 C9 C13 121.0(3)
C10 C9 C13 120.4(3)
C11 C10 C9 121.6(3)
C11 C10 H10 119.2
C9 C10 H10 119.2
C10 C11 C12 118.6(3)
C10 C11 C14 119.9(3)
C12 C11 C14 121.6(3)
C11 C12 C7 121.2(3)
C11 C12 H12 119.4
C7 C12 H12 119.4
C9 C13 H13A 109.5
C9 C13 H13B 109.5
H13A C13 H13B 109.5
C9 C13 H13C 109.5
H13A C13 H13C 109.5
H13B C13 H13C 109.5
C11 C14 H14A 109.5
C11 C14 H14B 109.5
H14A C14 H14B 109.5
C11 C14 H14C 109.5
H14A C14 H14C 109.5
H14B C14 H14C 109.5
C16 C15 C20 121.5(3)
C16 C15 N2 121.5(3)
C20 C15 N2 117.0(3)
C17 C16 C15 118.0(3)
C17 C16 C21 119.4(3)
C15 C16 C21 122.6(3)
C18 C17 C16 121.0(3)
C18 C17 H17 119.5
C16 C17 H17 119.5
C17 C18 C19 120.4(3)
C17 C18 H18 119.8
C19 C18 H18 119.8
C18 C19 C20 121.2(3)
C18 C19 H19 119.4
C20 C19 H19 119.4
C19 C20 C15 117.8(3)
C19 C20 C22 121.2(3)
C15 C20 C22 120.8(3)
C16 C21 C24 110.0(3)
C16 C21 C23 113.4(3)
C24 C21 C23 108.5(3)
C16 C21 H21 108.3
C24 C21 H21 108.3
C23 C21 H21 108.3
C25 C22 C20 110.7(3)
C25 C22 C26 110.1(3)
C20 C22 C26 113.4(3)
C25 C22 H22 107.5
C20 C22 H22 107.5
C26 C22 H22 107.5
C21 C23 H23A 109.5
C21 C23 H23B 109.5
H23A C23 H23B 109.5
C21 C23 H23C 109.5
H23A C23 H23C 109.5
H23B C23 H23C 109.5
C21 C24 H24A 109.5
C21 C24 H24B 109.5
H24A C24 H24B 109.5
C21 C24 H24C 109.5
H24A C24 H24C 109.5
H24B C24 H24C 109.5
C22 C25 H25A 109.5
C22 C25 H25B 109.5
H25A C25 H25B 109.5
C22 C25 H25C 109.5
H25A C25 H25C 109.5
H25B C25 H25C 109.5
C22 C26 H26A 109.5
C22 C26 H26B 109.5
H26A C26 H26B 109.5
C22 C26 H26C 109.5
H26A C26 H26C 109.5
H26B C26 H26C 109.5
C32 C27 C28 116.8(3)
C32 C27 Ni1 115.2(2)
C28 C27 Ni1 127.7(2)
C29 C28 C27 121.3(3)
C29 C28 H28 119.3
C27 C28 H28 119.3
C30 C29 C28 120.3(3)
C30 C29 H29 119.8
C28 C29 H29 119.8
C29 C30 C31 119.5(3)
C29 C30 H30 120.2
C31 C30 H30 120.2
C30 C31 C32 120.2(3)
C30 C31 H31 119.9
C32 C31 H31 119.9
C31 C32 C27 121.8(3)
C31 C32 H32 119.1
C27 C32 H32 119.1
C38 C33 C34 118.8(3)
C38 C33 P1 121.6(2)
C34 C33 P1 119.1(2)
C35 C34 C33 120.4(3)
C35 C34 H34 119.8
C33 C34 H34 119.8
C36 C35 C34 120.3(3)
C36 C35 H35 119.9
C34 C35 H35 119.9
C37 C36 C35 119.9(3)
C37 C36 H36 120.1
C35 C36 H36 120.1
C36 C37 C38 120.2(3)
C36 C37 H37 119.9
C38 C37 H37 119.9
C33 C38 C37 120.5(3)
C33 C38 H38 119.7
C37 C38 H38 119.7
C40 C39 C44 118.9(3)
C40 C39 P1 121.1(2)
C44 C39 P1 119.5(2)
C41 C40 C39 120.7(3)
C41 C40 H40 119.6
C39 C40 H40 119.6
C42 C41 C40 120.1(3)
C42 C41 H41 120.0
C40 C41 H41 120.0
C41 C42 C43 120.4(3)
C41 C42 H42 119.8
C43 C42 H42 119.8
C42 C43 C44 119.9(3)
C42 C43 H43 120.1
C44 C43 H43 120.1
C39 C44 C43 120.0(3)
C39 C44 H44 120.0
C43 C44 H44 120.0
C50 C45 C46 119.3(3)
C50 C45 P1 124.3(2)
C46 C45 P1 116.1(2)
C47 C46 C45 119.8(3)
C47 C46 H46 120.1
C45 C46 H46 120.1
C48 C47 C46 120.6(3)
C48 C47 H47 119.7
C46 C47 H47 119.7
C47 C48 C49 119.9(3)
C47 C48 H48 120.0
C49 C48 H48 120.0
C48 C49 C50 120.7(3)
C48 C49 H49 119.7
C50 C49 H49 119.7
C49 C50 C45 119.7(3)
C49 C50 H50 120.2
C45 C50 H50 120.2

loop_
_geom_bond_atom_site_label_1
_geom_bond_atom_site_label_2
_geom_bond_distance
Ni1 C27 1.908(3)
Ni1 N1 1.963(3)
Ni1 N2 1.979(3)
Ni1 P1 2.1649(9)
P1 C39 1.829(3)
P1 C33 1.830(3)
P1 C45 1.832(3)
N1 C5 1.364(4)
N1 C2 1.385(4)
N2 C6 1.307(4)
N2 C15 1.440(4)
C2 C3 1.396(4)
C2 C6 1.408(4)
C3 C4 1.388(4)
C3 H3 0.9500
C4 C5 1.407(4)
C4 H4 0.9500
C5 C7 1.471(4)
C6 H6 0.9500
C7 C8 1.393(4)
C7 C12 1.397(4)
C8 C9 1.384(4)
C8 H8 0.9500
C9 C10 1.394(5)
C9 C13 1.506(5)
C10 C11 1.387(5)
C10 H10 0.9500
C11 C12 1.394(4)
C11 C14 1.512(4)
C12 H12 0.9500
C13 H13A 0.9800
C13 H13B 0.9800
C13 H13C 0.9800
C14 H14A 0.9800
C14 H14B 0.9800
C14 H14C 0.9800
C15 C16 1.403(4)
C15 C20 1.409(4)
C16 C17 1.397(5)
C16 C21 1.526(5)
C17 C18 1.372(5)
C17 H17 0.9500
C18 C19 1.384(5)
C18 H18 0.9500
C19 C20 1.388(5)
C19 H19 0.9500
C20 C22 1.525(5)
C21 C24 1.528(5)
C21 C23 1.532(5)
C21 H21 1.0000
C22 C25 1.523(5)
C22 C26 1.528(5)
C22 H22 1.0000
C23 H23A 0.9800
C23 H23B 0.9800
C23 H23C 0.9800
C24 H24A 0.9800
C24 H24B 0.9800
C24 H24C 0.9800
C25 H25A 0.9800
C25 H25B 0.9800
C25 H25C 0.9800
C26 H26A 0.9800
C26 H26B 0.9800
C26 H26C 0.9800
C27 C32 1.396(4)
C27 C28 1.399(4)
C28 C29 1.391(4)
C28 H28 0.9500
C29 C30 1.373(5)
C29 H29 0.9500
C30 C31 1.380(5)
C30 H30 0.9500
C31 C32 1.382(4)
C31 H31 0.9500
C32 H32 0.9500
C33 C38 1.389(4)
C33 C34 1.395(4)
C34 C35 1.386(5)
C34 H34 0.9500
C35 C36 1.382(5)
C35 H35 0.9500
C36 C37 1.378(5)
C36 H36 0.9500
C37 C38 1.391(5)
C37 H37 0.9500
C38 H38 0.9500
C39 C40 1.387(5)
C39 C44 1.392(4)
C40 C41 1.385(5)
C40 H40 0.9500
C41 C42 1.367(5)
C41 H41 0.9500
C42 C43 1.380(5)
C42 H42 0.9500
C43 C44 1.397(4)
C43 H43 0.9500
C44 H44 0.9500
C45 C50 1.392(4)
C45 C46 1.404(4)
C46 C47 1.388(5)
C46 H46 0.9500
C47 C48 1.372(5)
C47 H47 0.9500
C48 C49 1.381(5)
C48 H48 0.9500
C49 C50 1.391(5)
C49 H49 0.9500
C50 H50 0.9500

loop_
_geom_torsion_atom_site_label_1
_geom_torsion_atom_site_label_2
_geom_torsion_atom_site_label_3
_geom_torsion_atom_site_label_4
_geom_torsion
C5 N1 C2 C3 2.5(3)
Ni1 N1 C2 C3 -167.1(2)
C5 N1 C2 C6 -170.2(3)
Ni1 N1 C2 C6 20.2(3)
N1 C2 C3 C4 -1.3(4)
C6 C2 C3 C4 169.4(3)
C2 C3 C4 C5 -0.3(3)
C2 N1 C5 C4 -2.7(3)
Ni1 N1 C5 C4 160.3(3)
C2 N1 C5 C7 172.5(3)
Ni1 N1 C5 C7 -24.5(5)
C3 C4 C5 N1 1.9(4)
C3 C4 C5 C7 -173.1(3)
C15 N2 C6 C2 175.2(3)
Ni1 N2 C6 C2 -15.2(3)
N1 C2 C6 N2 -3.4(4)
C3 C2 C6 N2 -173.9(3)
N1 C5 C7 C8 153.6(3)
C4 C5 C7 C8 -32.0(5)
N1 C5 C7 C12 -28.9(4)
C4 C5 C7 C12 145.5(3)
C12 C7 C8 C9 1.0(5)
C5 C7 C8 C9 178.7(3)
C7 C8 C9 C10 -1.6(5)
C7 C8 C9 C13 177.5(3)
C8 C9 C10 C11 0.2(5)
C13 C9 C10 C11 -178.9(3)
C9 C10 C11 C12 1.8(5)
C9 C10 C11 C14 -177.8(3)
C10 C11 C12 C7 -2.5(5)
C14 C11 C12 C7 177.2(3)
C8 C7 C12 C11 1.1(5)
C5 C7 C12 C11 -176.5(3)
C6 N2 C15 C16 68.4(4)
Ni1 N2 C15 C16 -98.9(3)
C6 N2 C15 C20 -113.6(3)
Ni1 N2 C15 C20 79.1(3)
C20 C15 C16 C17 -3.1(5)
N2 C15 C16 C17 174.9(3)
C20 C15 C16 C21 176.0(3)
N2 C15 C16 C21 -6.1(5)
C15 C16 C17 C18 1.2(5)
C21 C16 C17 C18 -177.8(3)
C16 C17 C18 C19 0.9(5)
C17 C18 C19 C20 -1.3(5)
C18 C19 C20 C15 -0.5(5)
C18 C19 C20 C22 174.7(3)
C16 C15 C20 C19 2.7(5)
N2 C15 C20 C19 -175.3(3)
C16 C15 C20 C22 -172.5(3)
N2 C15 C20 C22 9.5(4)
C17 C16 C21 C24 74.9(4)
C15 C16 C21 C24 -104.1(4)
C17 C16 C21 C23 -46.8(4)
C15 C16 C21 C23 134.2(3)
C19 C20 C22 C25 -91.6(4)
C15 C20 C22 C25 83.4(4)
C19 C20 C22 C26 32.7(4)
C15 C20 C22 C26 -152.3(3)
C32 C27 C28 C29 -0.1(5)
Ni1 C27 C28 C29 -173.1(2)
C27 C28 C29 C30 -0.7(5)
C28 C29 C30 C31 1.0(5)
C29 C30 C31 C32 -0.5(5)
C30 C31 C32 C27 -0.3(5)
C28 C27 C32 C31 0.6(5)
Ni1 C27 C32 C31 174.4(3)
C39 P1 C33 C38 139.6(3)
C45 P1 C33 C38 -111.4(3)
Ni1 P1 C33 C38 12.2(3)
C39 P1 C33 C34 -48.6(3)
C45 P1 C33 C34 60.4(3)
Ni1 P1 C33 C34 -176.0(2)
C38 C33 C34 C35 -0.7(5)
P1 C33 C34 C35 -172.7(3)
C33 C34 C35 C36 1.0(5)
C34 C35 C36 C37 -0.9(6)
C35 C36 C37 C38 0.6(5)
C34 C33 C38 C37 0.5(5)
P1 C33 C38 C37 172.3(2)
C36 C37 C38 C33 -0.4(5)
C33 P1 C39 C40 -29.3(3)
C45 P1 C39 C40 -130.5(3)
Ni1 P1 C39 C40 94.7(3)
C33 P1 C39 C44 159.0(3)
C45 P1 C39 C44 57.9(3)
Ni1 P1 C39 C44 -77.0(3)
C44 C39 C40 C41 -0.6(5)
P1 C39 C40 C41 -172.3(3)
C39 C40 C41 C42 0.4(5)
C40 C41 C42 C43 -0.2(6)
C41 C42 C43 C44 0.3(5)
C40 C39 C44 C43 0.7(5)
P1 C39 C44 C43 172.5(2)
C42 C43 C44 C39 -0.5(5)
C39 P1 C45 C50 5.6(3)
C33 P1 C45 C50 -101.6(3)
Ni1 P1 C45 C50 139.8(2)
C39 P1 C45 C46 178.9(2)
C33 P1 C45 C46 71.8(3)
Ni1 P1 C45 C46 -46.9(3)
C50 C45 C46 C47 -0.6(5)
P1 C45 C46 C47 -174.3(2)
C45 C46 C47 C48 -0.3(5)
C46 C47 C48 C49 0.6(5)
C47 C48 C49 C50 0.0(6)
C48 C49 C50 C45 -0.8(5)
C46 C45 C50 C49 1.1(5)
P1 C45 C50 C49 174.3(3)
